data_7055991
loop_
_publ_author_name
'Zhang, Jie'
'Liu, Shaofeng'
'Zuo, Weiwei'
'Ye, Hongqi'
'Li, Zhibo'

_publ_section_title
;
 Synthesis of dinuclear aluminum complexes bearing bis-phenolate ligand
 and application in ring-opening polymerization of \e-caprolactone
;
_journal_issue 6
_journal_name_full 'New J. Chem.'
_journal_page_first 2358
_journal_paper_doi 10.1039/C6NJ03818B
_journal_volume 41
_journal_year 2017
_chemical_formula_moiety 'C68 H104 Al2 Cl2 N4 O4, 2(C H2 Cl2)'
_chemical_formula_sum 'C70 H108 Al2 Cl6 N4 O4'
_chemical_formula_weight 1336.26
_space_group_crystal_system triclinic
_space_group_IT_number 2
_space_group_name_Hall '-P 1'
_space_group_name_H-M_alt 'P -1'
_symmetry_space_group_name_Hall '-P 1'
_symmetry_space_group_name_H-M 'P -1'
_atom_sites_solution_hydrogens geom
_audit_creation_date 2016-01-25
_audit_creation_method
;
Olex2 1.2
(compiled 2015.09.30 svn.r3233 for OlexSys, GUI svn.r5103)
;
_audit_update_record
;
2016-12-06 deposited with the CCDC.
2017-02-07 downloaded from the CCDC.
;
_cell_angle_alpha 86.775(4)
_cell_angle_beta 82.638(3)
_cell_angle_gamma 84.317(5)
_cell_formula_units_Z 1
_cell_length_a 10.6582(12)
_cell_length_b 11.7546(12)
_cell_length_c 15.7030(18)
_cell_measurement_reflns_used 7001
_cell_measurement_temperature 173.1500
_cell_measurement_theta_max 27.4816
_cell_measurement_theta_min 2.1330
_cell_volume 1939.6(4)
_computing_cell_refinement 'CrystalClear (Rigaku Inc., 2007)'
_computing_data_collection 'CrystalClear (Rigaku Inc., 2007)'
_computing_data_reduction 'CrystalClear (Rigaku Inc., 2007)'
_computing_molecular_graphics 'Olex2 (Dolomanov et al., 2009)'
_computing_publication_material 'CIFTAB (Sheldrick, 2013)'
_computing_structure_refinement 'SHELXL (Sheldrick, 2014)'
_computing_structure_solution
;
'SHELXT (Sheldrick, 2014)'
;
_diffrn_ambient_temperature 173.1500
_diffrn_detector_area_resol_mean 28.5714
_diffrn_measured_fraction_theta_full 0.996
_diffrn_measured_fraction_theta_max 0.996
_diffrn_measurement_details
;
scan:
    Number of images: 360
               Slice: -110.0000 - 70.0000
         Image width: 0.5000
            Exp time: 5.0000
       Rotation axis: Omega
               Omega: 0.0000
                 Chi: 45.0000
                 Phi: 0.0000
                 XTD: 39.9836
              2theta: -19.9777
scan:
    Number of images: 360
               Slice: -110.0000 - 70.0000
         Image width: 0.5000
            Exp time: 5.0000
       Rotation axis: Omega
               Omega: 0.0000
                 Chi: 45.0000
                 Phi: 180.0000
                 XTD: 39.9836
              2theta: -19.9777
scan:
    Number of images: 344
               Slice: -110.0000 - 62.0000
         Image width: 0.5000
            Exp time: 5.0000
       Rotation axis: Omega
               Omega: 0.0000
                 Chi: 45.0000
                 Phi: 270.0000
                 XTD: 39.9836
              2theta: -19.9777
;
_diffrn_measurement_device
;
Saturn724+ (2x2 bin mode)
;
_diffrn_measurement_device_details
;
AFC10: Fixed Chi 2 circle
;
_diffrn_measurement_device_type 'MM007-HF CCD(Saturn 724+)'
_diffrn_measurement_method '\w scans at fixed \c = 45\%'
_diffrn_orient_matrix_type d*Trek
_diffrn_orient_matrix_UB_11 -0.0483
_diffrn_orient_matrix_UB_12 -0.0703
_diffrn_orient_matrix_UB_13 0.0418
_diffrn_orient_matrix_UB_21 0.0633
_diffrn_orient_matrix_UB_22 0.0015
_diffrn_orient_matrix_UB_23 0.0576
_diffrn_orient_matrix_UB_31 -0.0308
_diffrn_orient_matrix_UB_32 0.0487
_diffrn_orient_matrix_UB_33 0.0284
_diffrn_radiation_detector CCD
_diffrn_radiation_monochromator Confocal
_diffrn_radiation_type MoK\a
_diffrn_radiation_wavelength 0.71073
_diffrn_reflns_av_R_equivalents 0.0330
_diffrn_reflns_av_unetI/netI 0.0273
_diffrn_reflns_Laue_measured_fraction_full 0.996
_diffrn_reflns_Laue_measured_fraction_max 0.996
_diffrn_reflns_limit_h_max 13
_diffrn_reflns_limit_h_min -13
_diffrn_reflns_limit_k_max 15
_diffrn_reflns_limit_k_min -15
_diffrn_reflns_limit_l_max 20
_diffrn_reflns_limit_l_min -20
_diffrn_reflns_number 25504
_diffrn_reflns_point_group_measured_fraction_full 0.996
_diffrn_reflns_point_group_measured_fraction_max 0.996
_diffrn_reflns_theta_full 26.000
_diffrn_reflns_theta_max 27.484
_diffrn_reflns_theta_min 1.935
_diffrn_source 'Rotating Anode'
_diffrn_source_current 24.0000
_diffrn_source_power 1.2000
_diffrn_source_voltage 50.0000
_exptl_absorpt_coefficient_mu 0.289
_exptl_absorpt_correction_T_max 1.0000
_exptl_absorpt_correction_T_min 0.8295
_exptl_absorpt_correction_type multi-scan
_exptl_absorpt_process_details 'CrystalClear (Rigaku Inc., 2007)'
_exptl_crystal_colour Colorless
_exptl_crystal_density_diffrn 1.144
_exptl_crystal_description block
_exptl_crystal_F_000 716
_exptl_crystal_size_max 0.25
_exptl_crystal_size_mid 0.24
_exptl_crystal_size_min 0.21
_refine_diff_density_max 0.793
_refine_diff_density_min -0.822
_refine_diff_density_rms 0.071
_refine_ls_extinction_method none
_refine_ls_goodness_of_fit_ref 1.071
_refine_ls_hydrogen_treatment constr
_refine_ls_matrix_type full
_refine_ls_number_parameters 432
_refine_ls_number_reflns 8865
_refine_ls_number_restraints 36
_refine_ls_restrained_S_all 1.073
_refine_ls_R_factor_all 0.0729
_refine_ls_R_factor_gt 0.0692
_refine_ls_shift/su_max 0.001
_refine_ls_shift/su_mean 0.000
_refine_ls_structure_factor_coef Fsqd
_refine_ls_weighting_details 'w=1/[\s^2^(Fo^2^)+(0.1008P)^2^+1.5660P] where P=(Fo^2^+2Fc^2^)/3'
_refine_ls_weighting_scheme calc
_refine_ls_wR_factor_gt 0.1865
_refine_ls_wR_factor_ref 0.1900
_reflns_Friedel_coverage 0.000
_reflns_number_gt 8300
_reflns_number_total 8865
_reflns_threshold_expression 'I > 2\s(I)'
_cod_data_source_file c6nj03818b1.cif
_cod_data_source_block mx4511
_cod_depositor_comments 'Adding full bibliography for 7055991.cif.'
_cod_database_code 7055991
_shelx_space_group_comment
;
The symmetry employed for this shelxl refinement is uniquely defined
by the following loop, which should always be used as a source of
symmetry information in preference to the above space-group names.
They are only intended as comments.
;
_diffrn_number_total 8867
_olex2_refinement_description
;
1. Fixed Uiso
 At 1.2 times of:
  All C(H) groups, All C(H,H) groups
 At 1.5 times of:
  All C(H,H,H) groups
2. Uiso/Uaniso restraints and constraints
Uanis(C13A) \\sim Ueq, Uanis(C12A) \\sim Ueq, Uanis(C14A) \\sim Ueq, Uanis(C12)
\\sim Ueq, Uanis(C13) \\sim Ueq, Uanis(C14) \\sim Ueq: with sigma of 0.01 and
sigma for terminal atoms of 0.02
3. Others
 Sof(C14A)=Sof(H14D)=Sof(H14E)=Sof(H14F)=Sof(C12A)=Sof(H12D)=Sof(H12E)=
 Sof(H12F)=Sof(C13A)=Sof(H13D)=Sof(H13E)=Sof(H13F)=1-FVAR(1)
 Sof(C12)=Sof(H12A)=Sof(H12B)=Sof(H12C)=Sof(C13)=Sof(H13A)=Sof(H13B)=Sof(H13C)=
 Sof(C14)=Sof(H14A)=Sof(H14B)=Sof(H14C)=FVAR(1)
4.a Secondary CH2 refined with riding coordinates:
 C15(H15A,H15B), C16(H16A,H16B), C17(H17A,H17B), C19(H19A,H19B), C34(H34A,H34B)
4.b Aromatic/amide H refined with riding coordinates:
 C3(H3), C5(H5), C18(H18), C21(H21), C23(H23)
4.c Idealised Me refined as rotating group:
 C8(H8A,H8B,H8C), C9(H9A,H9B,H9C), C10(H10A,H10B,H10C), C12(H12A,H12B,H12C),
 C13(H13A,H13B,H13C), C14(H14A,H14B,H14C), C27(H27A,H27B,H27C), C28(H28A,H28B,
 H28C), C29(H29A,H29B,H29C), C31(H31A,H31B,H31C), C32(H32A,H32B,H32C), C33(H33A,
 H33B,H33C), C35(H35A,H35B,H35C), C14A(H14D,H14E,H14F), C12A(H12D,H12E,H12F),
 C13A(H13D,H13E,H13F)
;
_shelx_shelxl_version_number 2014/7
_olex2_submission_special_instructions 'No special instructions were received'

loop_
_space_group_symop_operation_xyz
'x, y, z'
'-x, -y, -z'

loop_
_atom_site_label
_atom_site_type_symbol
_atom_site_fract_x
_atom_site_fract_y
_atom_site_fract_z
_atom_site_U_iso_or_equiv
_atom_site_adp_type
_atom_site_occupancy
_atom_site_site_symmetry_order
_atom_site_calc_flag
_atom_site_refinement_flags_posn
_atom_site_refinement_flags_adp
_atom_site_refinement_flags_occupancy
_atom_site_disorder_assembly
_atom_site_disorder_group
Cl1 Cl 0.16453(6) 0.56632(5) 0.42847(4) 0.04146(17) Uani 1 1 d . . . . .
Al1 Al 0.16905(5) 0.73466(5) 0.47764(4) 0.02349(15) Uani 1 1 d . . . . .
O1 O 0.26893(13) 0.80372(12) 0.39980(9) 0.0262(3) Uani 1 1 d . . . . .
O2 O 0.75224(13) 0.28097(12) 0.42953(8) 0.0236(3) Uani 1 1 d . . . . .
N1 N 0.61501(16) 0.61054(14) 0.41387(11) 0.0261(3) Uani 1 1 d . . . . .
N2 N 0.80497(15) 0.53114(14) 0.36668(11) 0.0245(3) Uani 1 1 d . . . . .
C1 C 0.34964(18) 0.79050(17) 0.32744(12) 0.0231(4) Uani 1 1 d . . . . .
C2 C 0.33031(19) 0.85836(18) 0.25181(13) 0.0274(4) Uani 1 1 d . . . . .
C3 C 0.4213(2) 0.84303(19) 0.17976(13) 0.0309(4) Uani 1 1 d . . . . .
H3 H 0.4092 0.8875 0.1301 0.037 Uiso 1 1 calc R . . . .
C4 C 0.5288(2) 0.7652(2) 0.17801(13) 0.0316(4) Uani 1 1 d . . . . .
C5 C 0.5432(2) 0.69926(19) 0.25261(13) 0.0299(4) Uani 1 1 d . . . . .
H5 H 0.6131 0.6453 0.2533 0.036 Uiso 1 1 calc R . . . .
C6 C 0.45682(18) 0.71079(17) 0.32669(12) 0.0248(4) Uani 1 1 d . . . . .
C7 C 0.2137(2) 0.9456(2) 0.24857(15) 0.0413(6) Uani 1 1 d . . . . .
C8 C 0.2204(3) 1.0174(3) 0.16339(18) 0.0603(9) Uani 1 1 d . . . . .
H8A H 0.2967 1.0559 0.1557 0.090 Uiso 1 1 calc GR . . . .
H8B H 0.1479 1.0730 0.1648 0.090 Uiso 1 1 calc GR . . . .
H8C H 0.2207 0.9682 0.1166 0.090 Uiso 1 1 calc GR . . . .
C9 C 0.2036(3) 1.0307(3) 0.32023(18) 0.0588(8) Uani 1 1 d . . . . .
H9A H 0.1944 0.9902 0.3751 0.088 Uiso 1 1 calc GR . . . .
H9B H 0.1309 1.0850 0.3160 0.088 Uiso 1 1 calc GR . . . .
H9C H 0.2790 1.0703 0.3144 0.088 Uiso 1 1 calc GR . . . .
C10 C 0.0940(3) 0.8814(4) 0.2552(2) 0.0639(9) Uani 1 1 d . . . . .
H10A H 0.0980 0.8358 0.2059 0.096 Uiso 1 1 calc GR . . . .
H10B H 0.0202 0.9356 0.2574 0.096 Uiso 1 1 calc GR . . . .
H10C H 0.0889 0.8326 0.3064 0.096 Uiso 1 1 calc GR . . . .
C11 C 0.6289(2) 0.7515(3) 0.09892(16) 0.0445(6) Uani 1 1 d . . . . .
C12 C 0.6084(5) 0.8455(5) 0.0304(3) 0.086(2) Uani 0.816(7) 1 d . U P A 1
H12A H 0.5240 0.8463 0.0148 0.129 Uiso 0.816(7) 1 calc GR . P A 1
H12B H 0.6692 0.8316 -0.0194 0.129 Uiso 0.816(7) 1 calc GR . P A 1
H12C H 0.6189 0.9181 0.0523 0.129 Uiso 0.816(7) 1 calc GR . P A 1
C13 C 0.7607(4) 0.7543(6) 0.1268(3) 0.0788(18) Uani 0.816(7) 1 d . U P A 1
H13A H 0.7629 0.8223 0.1574 0.118 Uiso 0.816(7) 1 calc GR . P A 1
H13B H 0.8231 0.7541 0.0769 0.118 Uiso 0.816(7) 1 calc GR . P A 1
H13C H 0.7791 0.6882 0.1634 0.118 Uiso 0.816(7) 1 calc GR . P A 1
C14 C 0.6189(5) 0.6378(4) 0.0601(3) 0.0756(16) Uani 0.816(7) 1 d . U P A 1
H14A H 0.6407 0.5763 0.1000 0.113 Uiso 0.816(7) 1 calc GR . P A 1
H14B H 0.6761 0.6313 0.0078 0.113 Uiso 0.816(7) 1 calc GR . P A 1
H14C H 0.5334 0.6339 0.0479 0.113 Uiso 0.816(7) 1 calc GR . P A 1
C15 C 0.47955(18) 0.63774(18) 0.40699(13) 0.0268(4) Uani 1 1 d . . . . .
H15A H 0.4399 0.6781 0.4572 0.032 Uiso 1 1 calc R . . . .
H15B H 0.4398 0.5671 0.4062 0.032 Uiso 1 1 calc R . . . .
C16 C 0.6997(2) 0.69978(19) 0.42470(17) 0.0357(5) Uani 1 1 d . . . . .
H16A H 0.6893 0.7230 0.4837 0.043 Uiso 1 1 calc R . . . .
H16B H 0.6834 0.7665 0.3871 0.043 Uiso 1 1 calc R . . . .
C17 C 0.8326(2) 0.63960(18) 0.39959(16) 0.0330(5) Uani 1 1 d . . . . .
H17A H 0.8812 0.6841 0.3556 0.040 Uiso 1 1 calc R . . . .
H17B H 0.8790 0.6262 0.4490 0.040 Uiso 1 1 calc R . . . .
C18 C 0.68316(18) 0.52165(16) 0.37851(12) 0.0228(4) Uani 1 1 d . . . . .
H18 H 0.6474 0.4578 0.3634 0.027 Uiso 1 1 calc R . . . .
C19 C 0.90601(18) 0.44111(17) 0.33955(13) 0.0253(4) Uani 1 1 d . . . . .
H19A H 0.9440 0.4086 0.3895 0.030 Uiso 1 1 calc R . . . .
H19B H 0.9718 0.4747 0.3005 0.030 Uiso 1 1 calc R . . . .
C20 C 0.85591(17) 0.34768(16) 0.29585(12) 0.0235(4) Uani 1 1 d . . . . .
C21 C 0.87964(19) 0.34401(18) 0.20647(13) 0.0285(4) Uani 1 1 d . . . . .
H21 H 0.9279 0.3979 0.1758 0.034 Uiso 1 1 calc R . . . .
C22 C 0.8330(2) 0.26205(19) 0.16274(13) 0.0296(4) Uani 1 1 d . . . . .
C23 C 0.7616(2) 0.18314(18) 0.21195(13) 0.0301(4) Uani 1 1 d . . . . .
H23 H 0.7306 0.1268 0.1833 0.036 Uiso 1 1 calc R . . . .
C24 C 0.73344(19) 0.18286(16) 0.30125(13) 0.0250(4) Uani 1 1 d . . . . .
C25 C 0.78227(18) 0.26848(16) 0.34414(12) 0.0222(4) Uani 1 1 d . . . . .
C26 C 0.8542(2) 0.2572(2) 0.06416(14) 0.0368(5) Uani 1 1 d . . . . .
C27 C 0.9302(3) 0.3536(3) 0.02231(17) 0.0587(8) Uani 1 1 d . . . . .
H27A H 0.8853 0.4261 0.0370 0.088 Uiso 1 1 calc GR . . . .
H27B H 0.9412 0.3478 -0.0390 0.088 Uiso 1 1 calc GR . . . .
H27C H 1.0119 0.3475 0.0426 0.088 Uiso 1 1 calc GR . . . .
C28 C 0.7262(3) 0.2695(3) 0.02937(17) 0.0549(7) Uani 1 1 d . . . . .
H28A H 0.6764 0.2096 0.0545 0.082 Uiso 1 1 calc GR . . . .
H28B H 0.7394 0.2641 -0.0320 0.082 Uiso 1 1 calc GR . . . .
H28C H 0.6822 0.3425 0.0437 0.082 Uiso 1 1 calc GR . . . .
C29 C 0.9261(3) 0.1430(3) 0.03815(17) 0.0564(8) Uani 1 1 d . . . . .
H29A H 1.0060 0.1343 0.0610 0.085 Uiso 1 1 calc GR . . . .
H29B H 0.9409 0.1414 -0.0234 0.085 Uiso 1 1 calc GR . . . .
H29C H 0.8766 0.0816 0.0605 0.085 Uiso 1 1 calc GR . . . .
C30 C 0.6519(2) 0.09398(18) 0.35021(14) 0.0323(5) Uani 1 1 d . . . . .
C31 C 0.7296(3) 0.0207(2) 0.41236(19) 0.0497(7) Uani 1 1 d . . . . .
H31A H 0.8034 -0.0173 0.3806 0.074 Uiso 1 1 calc GR . . . .
H31B H 0.6785 -0.0353 0.4423 0.074 Uiso 1 1 calc GR . . . .
H31C H 0.7555 0.0688 0.4531 0.074 Uiso 1 1 calc GR . . . .
C32 C 0.6084(3) 0.0122(2) 0.28947(18) 0.0477(6) Uani 1 1 d . . . . .
H32A H 0.5603 0.0553 0.2489 0.072 Uiso 1 1 calc GR . . . .
H32B H 0.5564 -0.0409 0.3222 0.072 Uiso 1 1 calc GR . . . .
H32C H 0.6814 -0.0291 0.2593 0.072 Uiso 1 1 calc GR . . . .
C33 C 0.5320(3) 0.1532(2) 0.3996(2) 0.0505(7) Uani 1 1 d . . . . .
H33A H 0.5557 0.1994 0.4424 0.076 Uiso 1 1 calc GR . . . .
H33B H 0.4796 0.0965 0.4270 0.076 Uiso 1 1 calc GR . . . .
H33C H 0.4857 0.2009 0.3603 0.076 Uiso 1 1 calc GR . . . .
C35 C 0.0001(2) 0.81625(19) 0.50285(15) 0.0314(4) Uani 1 1 d . . . . .
H35A H -0.0389 0.8287 0.4509 0.047 Uiso 1 1 calc GR . . . .
H35B H 0.0079 0.8886 0.5262 0.047 Uiso 1 1 calc GR . . . .
H35C H -0.0514 0.7714 0.5438 0.047 Uiso 1 1 calc GR . . . .
Cl2 Cl 0.21363(11) 0.4424(2) 0.17686(10) 0.1474(8) Uani 1 1 d . . . . .
Cl3 Cl 0.47081(12) 0.40334(10) 0.22589(9) 0.0897(3) Uani 1 1 d . . . . .
C34 C 0.3388(4) 0.5028(4) 0.2108(3) 0.0822(12) Uani 1 1 d . . . . .
H34A H 0.3094 0.5393 0.2646 0.099 Uiso 1 1 calc R . . . .
H34B H 0.3660 0.5618 0.1687 0.099 Uiso 1 1 calc R . . . .
C14A C 0.566(2) 0.736(2) 0.0189(12) 0.074(6) Uani 0.184(7) 1 d . U P A 2
H14D H 0.5090 0.6767 0.0307 0.112 Uiso 0.184(7) 1 calc GR . P A 2
H14E H 0.6300 0.7142 -0.0276 0.112 Uiso 0.184(7) 1 calc GR . P A 2
H14F H 0.5191 0.8061 0.0033 0.112 Uiso 0.184(7) 1 calc GR . P A 2
C12A C 0.698(2) 0.8660(17) 0.0791(12) 0.068(6) Uani 0.184(7) 1 d . U P A 2
H12D H 0.6361 0.9291 0.0702 0.102 Uiso 0.184(7) 1 calc GR . P A 2
H12E H 0.7583 0.8578 0.0283 0.102 Uiso 0.184(7) 1 calc GR . P A 2
H12F H 0.7417 0.8800 0.1268 0.102 Uiso 0.184(7) 1 calc GR . P A 2
C13A C 0.734(2) 0.653(2) 0.1081(13) 0.078(7) Uani 0.184(7) 1 d . U P A 2
H13D H 0.8010 0.6800 0.1345 0.117 Uiso 0.184(7) 1 calc GR . P A 2
H13E H 0.7669 0.6261 0.0524 0.117 Uiso 0.184(7) 1 calc GR . P A 2
H13F H 0.6988 0.5914 0.1433 0.117 Uiso 0.184(7) 1 calc GR . P A 2

loop_
_atom_site_aniso_label
_atom_site_aniso_U_11
_atom_site_aniso_U_22
_atom_site_aniso_U_33
_atom_site_aniso_U_23
_atom_site_aniso_U_13
_atom_site_aniso_U_12
Cl1 0.0370(3) 0.0418(3) 0.0468(3) -0.0134(2) -0.0036(2) -0.0055(2)
Al1 0.0184(3) 0.0288(3) 0.0227(3) -0.0036(2) -0.0014(2) 0.0004(2)
O1 0.0254(7) 0.0290(7) 0.0227(6) -0.0014(5) 0.0005(5) 0.0014(5)
O2 0.0245(7) 0.0254(7) 0.0212(6) -0.0035(5) -0.0015(5) -0.0034(5)
N1 0.0223(8) 0.0223(8) 0.0335(9) -0.0035(6) -0.0044(7) 0.0006(6)
N2 0.0211(8) 0.0207(8) 0.0324(8) -0.0047(6) -0.0025(6) -0.0044(6)
C1 0.0219(9) 0.0268(9) 0.0211(8) -0.0030(7) -0.0024(7) -0.0031(7)
C2 0.0256(9) 0.0321(10) 0.0243(9) -0.0010(8) -0.0048(7) -0.0003(8)
C3 0.0321(11) 0.0380(11) 0.0224(9) 0.0021(8) -0.0038(8) -0.0035(9)
C4 0.0290(10) 0.0401(12) 0.0247(9) -0.0021(8) 0.0028(8) -0.0049(9)
C5 0.0263(10) 0.0330(11) 0.0282(10) -0.0017(8) 0.0013(8) 0.0030(8)
C6 0.0241(9) 0.0244(9) 0.0252(9) -0.0019(7) -0.0016(7) -0.0006(7)
C7 0.0374(12) 0.0531(15) 0.0287(11) 0.0074(10) -0.0046(9) 0.0149(11)
C8 0.0619(18) 0.073(2) 0.0369(13) 0.0178(13) -0.0053(12) 0.0265(15)
C9 0.078(2) 0.0484(16) 0.0412(14) 0.0008(12) -0.0043(14) 0.0328(15)
C10 0.0294(13) 0.110(3) 0.0501(16) 0.0116(17) -0.0120(12) 0.0054(15)
C11 0.0379(13) 0.0610(16) 0.0296(11) 0.0005(10) 0.0094(10) 0.0008(11)
C12 0.079(3) 0.105(4) 0.054(3) 0.035(3) 0.037(2) 0.017(3)
C13 0.0336(18) 0.145(5) 0.053(2) -0.005(3) 0.0167(16) -0.012(2)
C14 0.088(3) 0.084(3) 0.045(2) -0.022(2) 0.027(2) 0.000(3)
C15 0.0218(9) 0.0281(10) 0.0288(9) 0.0006(7) -0.0005(7) 0.0022(7)
C16 0.0332(11) 0.0253(10) 0.0508(13) -0.0133(9) -0.0088(10) -0.0018(8)
C17 0.0298(10) 0.0232(10) 0.0481(13) -0.0083(9) -0.0051(9) -0.0082(8)
C18 0.0221(9) 0.0200(8) 0.0265(9) 0.0005(7) -0.0031(7) -0.0040(7)
C19 0.0188(8) 0.0260(9) 0.0304(9) -0.0046(7) 0.0020(7) -0.0036(7)
C20 0.0199(8) 0.0237(9) 0.0267(9) -0.0041(7) 0.0001(7) -0.0030(7)
C21 0.0253(9) 0.0304(10) 0.0282(10) -0.0022(8) 0.0042(8) -0.0041(8)
C22 0.0293(10) 0.0332(11) 0.0247(9) -0.0044(8) 0.0007(8) 0.0004(8)
C23 0.0343(11) 0.0292(10) 0.0278(10) -0.0080(8) -0.0044(8) -0.0037(8)
C24 0.0271(9) 0.0213(9) 0.0269(9) -0.0035(7) -0.0030(7) -0.0037(7)
C25 0.0221(9) 0.0222(9) 0.0219(8) -0.0026(7) -0.0019(7) -0.0007(7)
C26 0.0391(12) 0.0463(13) 0.0235(10) -0.0058(9) 0.0006(9) -0.0005(10)
C27 0.074(2) 0.071(2) 0.0290(12) -0.0021(12) 0.0115(13) -0.0184(16)
C28 0.0500(16) 0.081(2) 0.0328(12) -0.0035(13) -0.0077(11) 0.0016(14)
C29 0.071(2) 0.0613(18) 0.0329(13) -0.0166(12) -0.0021(12) 0.0178(15)
C30 0.0406(12) 0.0253(10) 0.0326(10) -0.0040(8) -0.0019(9) -0.0133(9)
C31 0.0727(19) 0.0290(12) 0.0513(15) 0.0098(10) -0.0182(14) -0.0176(12)
C32 0.0640(17) 0.0398(13) 0.0446(14) -0.0082(10) -0.0068(12) -0.0271(12)
C33 0.0411(14) 0.0471(15) 0.0620(17) -0.0129(12) 0.0164(12) -0.0213(11)
C35 0.0232(9) 0.0310(10) 0.0387(11) -0.0087(8) -0.0003(8) 0.0029(8)
Cl2 0.0594(6) 0.273(2) 0.1237(11) -0.1200(14) 0.0058(6) -0.0426(9)
Cl3 0.0878(7) 0.0764(7) 0.1100(9) -0.0115(6) -0.0267(6) -0.0099(5)
C34 0.053(2) 0.118(3) 0.079(3) -0.013(2) -0.0103(18) -0.018(2)
C14A 0.074(11) 0.107(15) 0.042(8) -0.033(9) 0.010(8) -0.016(10)
C12A 0.078(12) 0.069(10) 0.053(9) -0.011(8) 0.036(9) -0.037(9)
C13A 0.068(11) 0.084(12) 0.059(10) 0.017(9) 0.046(9) 0.027(9)

loop_
_atom_type_symbol
_atom_type_description
_atom_type_scat_dispersion_real
_atom_type_scat_dispersion_imag
_atom_type_scat_source
C C 0.0033 0.0016 'International Tables Vol C Tables 4.2.6.8 and 6.1.1.4'
H H 0.0000 0.0000 'International Tables Vol C Tables 4.2.6.8 and 6.1.1.4'
Al Al 0.0645 0.0514 'International Tables Vol C Tables 4.2.6.8 and 6.1.1.4'
Cl Cl 0.1484 0.1585 'International Tables Vol C Tables 4.2.6.8 and 6.1.1.4'
N N 0.0061 0.0033 'International Tables Vol C Tables 4.2.6.8 and 6.1.1.4'
O O 0.0106 0.0060 'International Tables Vol C Tables 4.2.6.8 and 6.1.1.4'

loop_
_geom_angle_atom_site_label_1
_geom_angle_atom_site_label_2
_geom_angle_atom_site_label_3
_geom_angle
_geom_angle_site_symmetry_1
_geom_angle_site_symmetry_3
O1 Al1 Cl1 104.19(6) . .
O1 Al1 O2 105.97(7) . 2_666
O1 Al1 C35 113.90(9) . .
O2 Al1 Cl1 108.44(5) 2_666 .
O2 Al1 C35 110.60(9) 2_666 .
C35 Al1 Cl1 113.25(7) . .
C1 O1 Al1 144.73(13) . .
C25 O2 Al1 137.56(13) . 2_666
C15 N1 C16 122.20(16) . .
C18 N1 C15 123.34(17) . .
C18 N1 C16 109.27(16) . .
C17 N2 C19 122.14(16) . .
C18 N2 C17 110.27(16) . .
C18 N2 C19 126.72(16) . .
O1 C1 C2 120.93(17) . .
O1 C1 C6 119.85(17) . .
C6 C1 C2 119.19(18) . .
C1 C2 C7 121.41(18) . .
C3 C2 C1 117.73(19) . .
C3 C2 C7 120.86(18) . .
C2 C3 H3 118.0 . .
C4 C3 C2 123.92(19) . .
C4 C3 H3 118.0 . .
C3 C4 C11 123.1(2) . .
C5 C4 C3 116.61(19) . .
C5 C4 C11 120.3(2) . .
C4 C5 H5 118.8 . .
C4 C5 C6 122.38(19) . .
C6 C5 H5 118.8 . .
C1 C6 C15 120.03(17) . .
C5 C6 C1 120.16(18) . .
C5 C6 C15 119.81(18) . .
C2 C7 C8 111.9(2) . .
C2 C7 C10 109.1(2) . .
C9 C7 C2 111.2(2) . .
C9 C7 C8 106.3(2) . .
C9 C7 C10 111.0(3) . .
C10 C7 C8 107.2(2) . .
C7 C8 H8A 109.5 . .
C7 C8 H8B 109.5 . .
C7 C8 H8C 109.5 . .
H8A C8 H8B 109.5 . .
H8A C8 H8C 109.5 . .
H8B C8 H8C 109.5 . .
C7 C9 H9A 109.5 . .
C7 C9 H9B 109.5 . .
C7 C9 H9C 109.5 . .
H9A C9 H9B 109.5 . .
H9A C9 H9C 109.5 . .
H9B C9 H9C 109.5 . .
C7 C10 H10A 109.5 . .
C7 C10 H10B 109.5 . .
C7 C10 H10C 109.5 . .
H10A C10 H10B 109.5 . .
H10A C10 H10C 109.5 . .
H10B C10 H10C 109.5 . .
C4 C11 C12A 110.0(6) . .
C4 C11 C13A 114.5(6) . .
C12 C11 C4 111.8(3) . .
C12 C11 C13 109.3(4) . .
C13 C11 C4 109.0(2) . .
C14 C11 C4 108.8(2) . .
C14 C11 C12 107.8(4) . .
C14 C11 C13 110.1(4) . .
C14A C11 C4 110.6(8) . .
C14A C11 C12A 105.3(13) . .
C14A C11 C13A 109.2(14) . .
C13A C11 C12A 106.9(13) . .
C11 C12 H12A 109.5 . .
C11 C12 H12B 109.5 . .
C11 C12 H12C 109.5 . .
H12A C12 H12B 109.5 . .
H12A C12 H12C 109.5 . .
H12B C12 H12C 109.5 . .
C11 C13 H13A 109.5 . .
C11 C13 H13B 109.5 . .
C11 C13 H13C 109.5 . .
H13A C13 H13B 109.5 . .
H13A C13 H13C 109.5 . .
H13B C13 H13C 109.5 . .
C11 C14 H14A 109.5 . .
C11 C14 H14B 109.5 . .
C11 C14 H14C 109.5 . .
H14A C14 H14B 109.5 . .
H14A C14 H14C 109.5 . .
H14B C14 H14C 109.5 . .
N1 C15 C6 112.20(16) . .
N1 C15 H15A 109.2 . .
N1 C15 H15B 109.2 . .
C6 C15 H15A 109.2 . .
C6 C15 H15B 109.2 . .
H15A C15 H15B 107.9 . .
N1 C16 H16A 111.2 . .
N1 C16 H16B 111.2 . .
N1 C16 C17 102.94(16) . .
H16A C16 H16B 109.1 . .
C17 C16 H16A 111.2 . .
C17 C16 H16B 111.2 . .
N2 C17 C16 102.80(16) . .
N2 C17 H17A 111.2 . .
N2 C17 H17B 111.2 . .
C16 C17 H17A 111.2 . .
C16 C17 H17B 111.2 . .
H17A C17 H17B 109.1 . .
N1 C18 H18 123.0 . .
N2 C18 N1 114.09(17) . .
N2 C18 H18 123.0 . .
N2 C19 H19A 109.3 . .
N2 C19 H19B 109.3 . .
N2 C19 C20 111.75(15) . .
H19A C19 H19B 107.9 . .
C20 C19 H19A 109.3 . .
C20 C19 H19B 109.3 . .
C21 C20 C19 118.86(17) . .
C21 C20 C25 120.86(18) . .
C25 C20 C19 120.24(17) . .
C20 C21 H21 119.3 . .
C22 C21 C20 121.36(19) . .
C22 C21 H21 119.3 . .
C21 C22 C23 116.92(19) . .
C21 C22 C26 122.8(2) . .
C23 C22 C26 120.22(19) . .
C22 C23 H23 117.7 . .
C22 C23 C24 124.52(19) . .
C24 C23 H23 117.7 . .
C23 C24 C25 117.12(18) . .
C23 C24 C30 121.06(18) . .
C25 C24 C30 121.81(17) . .
O2 C25 C20 119.00(17) . .
O2 C25 C24 121.61(17) . .
C20 C25 C24 119.21(17) . .
C27 C26 C22 112.0(2) . .
C28 C26 C22 109.51(19) . .
C28 C26 C27 107.6(2) . .
C28 C26 C29 109.3(2) . .
C29 C26 C22 110.0(2) . .
C29 C26 C27 108.4(2) . .
C26 C27 H27A 109.5 . .
C26 C27 H27B 109.5 . .
C26 C27 H27C 109.5 . .
H27A C27 H27B 109.5 . .
H27A C27 H27C 109.5 . .
H27B C27 H27C 109.5 . .
C26 C28 H28A 109.5 . .
C26 C28 H28B 109.5 . .
C26 C28 H28C 109.5 . .
H28A C28 H28B 109.5 . .
H28A C28 H28C 109.5 . .
H28B C28 H28C 109.5 . .
C26 C29 H29A 109.5 . .
C26 C29 H29B 109.5 . .
C26 C29 H29C 109.5 . .
H29A C29 H29B 109.5 . .
H29A C29 H29C 109.5 . .
H29B C29 H29C 109.5 . .
C31 C30 C24 109.80(19) . .
C31 C30 C32 107.1(2) . .
C32 C30 C24 111.94(18) . .
C33 C30 C24 110.49(18) . .
C33 C30 C31 110.2(2) . .
C33 C30 C32 107.2(2) . .
C30 C31 H31A 109.5 . .
C30 C31 H31B 109.5 . .
C30 C31 H31C 109.5 . .
H31A C31 H31B 109.5 . .
H31A C31 H31C 109.5 . .
H31B C31 H31C 109.5 . .
C30 C32 H32A 109.5 . .
C30 C32 H32B 109.5 . .
C30 C32 H32C 109.5 . .
H32A C32 H32B 109.5 . .
H32A C32 H32C 109.5 . .
H32B C32 H32C 109.5 . .
C30 C33 H33A 109.5 . .
C30 C33 H33B 109.5 . .
C30 C33 H33C 109.5 . .
H33A C33 H33B 109.5 . .
H33A C33 H33C 109.5 . .
H33B C33 H33C 109.5 . .
Al1 C35 H35A 109.5 . .
Al1 C35 H35B 109.5 . .
Al1 C35 H35C 109.5 . .
H35A C35 H35B 109.5 . .
H35A C35 H35C 109.5 . .
H35B C35 H35C 109.5 . .
Cl2 C34 Cl3 113.7(3) . .
Cl2 C34 H34A 108.8 . .
Cl2 C34 H34B 108.8 . .
Cl3 C34 H34A 108.8 . .
Cl3 C34 H34B 108.8 . .
H34A C34 H34B 107.7 . .
C11 C14A H14D 109.5 . .
C11 C14A H14E 109.5 . .
C11 C14A H14F 109.5 . .
H14D C14A H14E 109.5 . .
H14D C14A H14F 109.5 . .
H14E C14A H14F 109.5 . .
C11 C12A H12D 109.5 . .
C11 C12A H12E 109.5 . .
C11 C12A H12F 109.5 . .
H12D C12A H12E 109.5 . .
H12D C12A H12F 109.5 . .
H12E C12A H12F 109.5 . .
C11 C13A H13D 109.5 . .
C11 C13A H13E 109.5 . .
C11 C13A H13F 109.5 . .
H13D C13A H13E 109.5 . .
H13D C13A H13F 109.5 . .
H13E C13A H13F 109.5 . .

loop_
_geom_bond_atom_site_label_1
_geom_bond_atom_site_label_2
_geom_bond_distance
_geom_bond_site_symmetry_2
Cl1 Al1 2.1712(9) .
Al1 O1 1.7356(15) .
Al1 O2 1.7651(15) 2_666
Al1 C35 1.959(2) .
O1 C1 1.341(2) .
O2 Al1 1.7650(15) 2_666
O2 C25 1.351(2) .
N1 C15 1.464(2) .
N1 C16 1.480(3) .
N1 C18 1.319(3) .
N2 C17 1.472(2) .
N2 C18 1.303(3) .
N2 C19 1.473(2) .
C1 C2 1.419(3) .
C1 C6 1.403(3) .
C2 C3 1.400(3) .
C2 C7 1.535(3) .
C3 H3 0.9300 .
C3 C4 1.392(3) .
C4 C5 1.384(3) .
C4 C11 1.535(3) .
C5 H5 0.9300 .
C5 C6 1.392(3) .
C6 C15 1.517(3) .
C7 C8 1.539(3) .
C7 C9 1.534(4) .
C7 C10 1.535(4) .
C8 H8A 0.9600 .
C8 H8B 0.9600 .
C8 H8C 0.9600 .
C9 H9A 0.9600 .
C9 H9B 0.9600 .
C9 H9C 0.9600 .
C10 H10A 0.9600 .
C10 H10B 0.9600 .
C10 H10C 0.9600 .
C11 C12 1.519(5) .
C11 C13 1.528(5) .
C11 C14 1.518(6) .
C11 C14A 1.53(2) .
C11 C12A 1.595(17) .
C11 C13A 1.542(19) .
C12 H12A 0.9600 .
C12 H12B 0.9600 .
C12 H12C 0.9600 .
C13 H13A 0.9600 .
C13 H13B 0.9600 .
C13 H13C 0.9600 .
C14 H14A 0.9600 .
C14 H14B 0.9600 .
C14 H14C 0.9600 .
C15 H15A 0.9700 .
C15 H15B 0.9700 .
C16 H16A 0.9700 .
C16 H16B 0.9700 .
C16 C17 1.534(3) .
C17 H17A 0.9700 .
C17 H17B 0.9700 .
C18 H18 0.9300 .
C19 H19A 0.9700 .
C19 H19B 0.9700 .
C19 C20 1.502(3) .
C20 C21 1.396(3) .
C20 C25 1.404(3) .
C21 H21 0.9300 .
C21 C22 1.380(3) .
C22 C23 1.395(3) .
C22 C26 1.539(3) .
C23 H23 0.9300 .
C23 C24 1.396(3) .
C24 C25 1.417(3) .
C24 C30 1.535(3) .
C26 C27 1.528(4) .
C26 C28 1.525(4) .
C26 C29 1.527(4) .
C27 H27A 0.9600 .
C27 H27B 0.9600 .
C27 H27C 0.9600 .
C28 H28A 0.9600 .
C28 H28B 0.9600 .
C28 H28C 0.9600 .
C29 H29A 0.9600 .
C29 H29B 0.9600 .
C29 H29C 0.9600 .
C30 C31 1.533(4) .
C30 C32 1.534(3) .
C30 C33 1.533(3) .
C31 H31A 0.9600 .
C31 H31B 0.9600 .
C31 H31C 0.9600 .
C32 H32A 0.9600 .
C32 H32B 0.9600 .
C32 H32C 0.9600 .
C33 H33A 0.9600 .
C33 H33B 0.9600 .
C33 H33C 0.9600 .
C35 H35A 0.9600 .
C35 H35B 0.9600 .
C35 H35C 0.9600 .
Cl2 C34 1.727(4) .
Cl3 C34 1.770(5) .
C34 H34A 0.9700 .
C34 H34B 0.9700 .
C14A H14D 0.9600 .
C14A H14E 0.9600 .
C14A H14F 0.9600 .
C12A H12D 0.9600 .
C12A H12E 0.9600 .
C12A H12F 0.9600 .
C13A H13D 0.9600 .
C13A H13E 0.9600 .
C13A H13F 0.9600 .

loop_
_geom_torsion_atom_site_label_1
_geom_torsion_atom_site_label_2
_geom_torsion_atom_site_label_3
_geom_torsion_atom_site_label_4
_geom_torsion
_geom_torsion_site_symmetry_1
Cl1 Al1 O1 C1 -8.2(2) .
Al1 O1 C1 C2 123.6(2) .
Al1 O1 C1 C6 -58.2(3) .
Al1 O2 C25 C20 -70.8(2) 2_666
Al1 O2 C25 C24 114.0(2) 2_666
O1 C1 C2 C3 177.45(18) .
O1 C1 C2 C7 -2.7(3) .
O1 C1 C6 C5 -177.90(18) .
O1 C1 C6 C15 1.5(3) .
O2 Al1 O1 C1 106.2(2) 2_666
N1 C16 C17 N2 7.6(2) .
N2 C19 C20 C21 103.6(2) .
N2 C19 C20 C25 -73.9(2) .
C1 C2 C3 C4 0.2(3) .
C1 C2 C7 C8 174.1(2) .
C1 C2 C7 C9 55.3(3) .
C1 C2 C7 C10 -67.5(3) .
C1 C6 C15 N1 -148.05(18) .
C2 C1 C6 C5 0.4(3) .
C2 C1 C6 C15 179.74(18) .
C2 C3 C4 C5 0.8(3) .
C2 C3 C4 C11 -178.7(2) .
C3 C2 C7 C8 -6.1(4) .
C3 C2 C7 C9 -124.8(2) .
C3 C2 C7 C10 112.3(2) .
C3 C4 C5 C6 -1.2(3) .
C3 C4 C11 C12 9.9(5) .
C3 C4 C11 C13 130.9(4) .
C3 C4 C11 C14 -109.1(3) .
C3 C4 C11 C14A -50.9(12) .
C3 C4 C11 C12A 64.9(11) .
C3 C4 C11 C13A -174.7(13) .
C4 C5 C6 C1 0.7(3) .
C4 C5 C6 C15 -178.7(2) .
C5 C4 C11 C12 -169.5(4) .
C5 C4 C11 C13 -48.5(4) .
C5 C4 C11 C14 71.5(4) .
C5 C4 C11 C14A 129.7(11) .
C5 C4 C11 C12A -114.5(11) .
C5 C4 C11 C13A 5.8(13) .
C5 C6 C15 N1 31.3(3) .
C6 C1 C2 C3 -0.8(3) .
C6 C1 C2 C7 179.1(2) .
C7 C2 C3 C4 -179.6(2) .
C11 C4 C5 C6 178.2(2) .
C15 N1 C16 C17 -162.33(19) .
C15 N1 C18 N2 158.52(18) .
C16 N1 C15 C6 64.6(3) .
C16 N1 C18 N2 3.6(2) .
C17 N2 C18 N1 1.9(2) .
C17 N2 C19 C20 -171.03(18) .
C18 N1 C15 C6 -87.2(2) .
C18 N1 C16 C17 -7.1(2) .
C18 N2 C17 C16 -6.1(2) .
C18 N2 C19 C20 20.7(3) .
C19 N2 C17 C16 -176.15(18) .
C19 N2 C18 N1 171.32(18) .
C19 C20 C21 C22 -178.21(19) .
C19 C20 C25 O2 3.2(3) .
C19 C20 C25 C24 178.45(17) .
C20 C21 C22 C23 -0.2(3) .
C20 C21 C22 C26 178.36(19) .
C21 C20 C25 O2 -174.27(17) .
C21 C20 C25 C24 1.0(3) .
C21 C22 C23 C24 0.9(3) .
C21 C22 C26 C27 -0.8(3) .
C21 C22 C26 C28 -120.1(3) .
C21 C22 C26 C29 119.9(3) .
C22 C23 C24 C25 -0.6(3) .
C22 C23 C24 C30 178.8(2) .
C23 C22 C26 C27 177.7(2) .
C23 C22 C26 C28 58.4(3) .
C23 C22 C26 C29 -61.7(3) .
C23 C24 C25 O2 174.79(18) .
C23 C24 C25 C20 -0.4(3) .
C23 C24 C30 C31 118.3(2) .
C23 C24 C30 C32 -0.5(3) .
C23 C24 C30 C33 -120.0(2) .
C25 C20 C21 C22 -0.7(3) .
C25 C24 C30 C31 -62.3(3) .
C25 C24 C30 C32 178.9(2) .
C25 C24 C30 C33 59.4(3) .
C26 C22 C23 C24 -177.7(2) .
C30 C24 C25 O2 -4.6(3) .
C30 C24 C25 C20 -179.78(18) .
C35 Al1 O1 C1 -132.0(2) .
